data_4314021
loop_
_publ_author_name
'Sarah B. Hawkeswood'
'Douglas W. Stephan'

_publ_section_title
;
 Synthesis and Characterization of Vanadium(V)-Phosphinimide Complexes
;
_journal_name_full 'Inorganic Chemistry'
_journal_page_first 5429
_journal_page_last 5433
_journal_paper_doi 10.1021/ic030151d
_journal_volume 42
_journal_year 2003
_chemical_formula_sum 'C15 H26 Cl2 N2 P V'
_chemical_formula_weight 387.19
_space_group_IT_number 9
_symmetry_cell_setting monoclinic
_symmetry_space_group_name_Hall 'C -2yc'
_symmetry_space_group_name_H-M 'C 1 c 1'
_atom_sites_solution_hydrogens geom
_atom_sites_solution_primary direct
_atom_sites_solution_secondary difmap
_audit_creation_method SHELXL-97
_cell_angle_alpha 90.00
_cell_angle_beta 93.9520(10)
_cell_angle_gamma 90.00
_cell_formula_units_Z 8
_cell_length_a 29.0233(5)
_cell_length_b 8.7868(2)
_cell_length_c 15.51160(10)
_cell_measurement_temperature 293(2)
_cell_measurement_theta_max 25.0
_cell_measurement_theta_min 2.0
_cell_volume 3946.39(12)
_computing_structure_refinement 'SHELXL-97 (Sheldrick, 1997)'
_computing_structure_solution 'SHELXS-97 (Sheldrick, 1990)'
_diffrn_ambient_temperature 293(2)
_diffrn_measured_fraction_theta_full 0.985
_diffrn_measured_fraction_theta_max 0.985
_diffrn_radiation_monochromator graphite
_diffrn_radiation_source 'fine-focus sealed tube'
_diffrn_radiation_type MoK\a
_diffrn_radiation_wavelength 0.71073
_diffrn_reflns_av_R_equivalents 0.0550
_diffrn_reflns_av_sigmaI/netI 0.0646
_diffrn_reflns_limit_h_max 30
_diffrn_reflns_limit_h_min -34
_diffrn_reflns_limit_k_max 10
_diffrn_reflns_limit_k_min -10
_diffrn_reflns_limit_l_max 17
_diffrn_reflns_limit_l_min -18
_diffrn_reflns_number 9748
_diffrn_reflns_theta_full 25.00
_diffrn_reflns_theta_max 25.00
_diffrn_reflns_theta_min 2.42
_exptl_absorpt_coefficient_mu 0.850
_exptl_absorpt_correction_T_max 0.152542
_exptl_absorpt_correction_T_min 0.099208
_exptl_absorpt_correction_type sadabs
_exptl_crystal_density_diffrn 1.303
_exptl_crystal_density_method 'not measured'
_exptl_crystal_F_000 1616
_exptl_crystal_size_max 0.27
_exptl_crystal_size_mid 0.25
_exptl_crystal_size_min 0.19
_refine_diff_density_max 0.398
_refine_diff_density_min -0.241
_refine_diff_density_rms 0.056
_refine_ls_abs_structure_details 'Flack H D (1983), Acta Cryst. A39, 876-881'
_refine_ls_abs_structure_Flack 0.36(4)
_refine_ls_extinction_method none
_refine_ls_goodness_of_fit_ref 0.869
_refine_ls_hydrogen_treatment mixed
_refine_ls_matrix_type full
_refine_ls_number_parameters 415
_refine_ls_number_reflns 5453
_refine_ls_number_restraints 2
_refine_ls_restrained_S_all 0.868
_refine_ls_R_factor_all 0.0755
_refine_ls_R_factor_gt 0.0510
_refine_ls_shift/su_max 0.193
_refine_ls_shift/su_mean 0.013
_refine_ls_structure_factor_coef Fsqd
_refine_ls_weighting_details 'calc w=1/[\s^2^(Fo^2^)+(0.1107P)^2^+0.0000P] where P=(Fo^2^+2Fc^2^)/3'
_refine_ls_weighting_scheme calc
_refine_ls_wR_factor_gt 0.1311
_refine_ls_wR_factor_ref 0.1519
_reflns_number_gt 4042
_reflns_number_total 5453
_reflns_threshold_expression >2sigma(I)
_cod_data_source_file ic030151d_2.cif
_cod_data_source_block (i-Pr3PN)(PhN)VCl2
_cod_depositor_comments
;
The following automatic conversions were performed:

'_symmetry_cell_setting' tag value 'momoclinic' was replaced with
'monoclinic' value.

Automatic conversion script
Id: cif_fix_values 1646 2011-03-28 12:23:43Z adriana 
;
_cod_database_code 4314021

loop_
_symmetry_equiv_pos_as_xyz
'x, y, z'
'x, -y, z+1/2'
'x+1/2, y+1/2, z'
'x+1/2, -y+1/2, z+1/2'

loop_
_atom_site_label
_atom_site_type_symbol
_atom_site_fract_x
_atom_site_fract_y
_atom_site_fract_z
_atom_site_U_iso_or_equiv
_atom_site_adp_type
_atom_site_occupancy
_atom_site_symmetry_multiplicity
_atom_site_calc_flag
_atom_site_refinement_flags
_atom_site_disorder_assembly
_atom_site_disorder_group
V1 V 0.33221(5) 0.04588(18) 0.19117(9) 0.0447(4) Uani 0.80 1 d P . .
V1A V 0.3616(3) 0.1213(7) 0.2200(4) 0.0554(16) Uani 0.20 1 d P . .
V2 V 0.08756(5) -0.61859(18) -0.08254(9) 0.0460(4) Uani 0.80 1 d P . .
V2A V 0.1163(3) -0.5489(9) -0.0553(4) 0.0609(16) Uani 0.20 1 d P . .
Cl1 Cl 0.30555(8) 0.1618(3) 0.30380(14) 0.0855(7) Uani 1 1 d . . .
Cl2 Cl 0.39508(8) -0.0976(3) 0.22411(15) 0.0784(6) Uani 1 1 d . . .
Cl3 Cl 0.14706(8) -0.6419(3) -0.16463(14) 0.0896(8) Uani 1 1 d . . .
Cl4 Cl 0.05498(8) -0.3906(3) -0.08388(15) 0.0822(6) Uani 1 1 d . . .
P1 P 0.35328(6) 0.2780(2) 0.03088(11) 0.0508(5) Uani 1 1 d . . .
P2 P 0.09364(6) -0.7782(2) 0.10298(11) 0.0521(5) Uani 1 1 d . . .
N1 N 0.3455(2) 0.1757(7) 0.1156(4) 0.0593(15) Uani 1 1 d . . .
N2 N 0.2903(3) -0.0731(9) 0.1536(5) 0.059(2) Uani 0.80 1 d P . .
N2A N 0.1605(11) -0.437(3) -0.018(2) 0.067(10) Uani 0.20 1 d P . .
N3 N 0.1027(2) -0.6689(7) 0.0217(4) 0.0548(15) Uani 1 1 d . . .
N4 N 0.0471(3) -0.7369(9) -0.1267(5) 0.057(2) Uani 0.80 1 d P . .
N4A N -0.0998(10) -0.740(4) -0.242(2) 0.064(9) Uani 0.20 1 d P . .
C1 C 0.4061(3) 0.2164(10) -0.0150(5) 0.069(2) Uani 1 1 d . . .
H1A H 0.4090 0.2719 -0.0691 0.083 Uiso 1 1 calc R . .
C2 C 0.4058(4) 0.0485(12) -0.0347(6) 0.099(3) Uani 1 1 d . . .
H2A H 0.4341 0.0211 -0.0595 0.148 Uiso 1 1 calc R . .
H2B H 0.3802 0.0253 -0.0750 0.148 Uiso 1 1 calc R . .
H2C H 0.4030 -0.0080 0.0176 0.148 Uiso 1 1 calc R . .
C3 C 0.4488(3) 0.2524(14) 0.0460(8) 0.107(4) Uani 1 1 d . . .
H3A H 0.4761 0.2196 0.0200 0.160 Uiso 1 1 calc R . .
H3B H 0.4464 0.1999 0.0998 0.160 Uiso 1 1 calc R . .
H3C H 0.4504 0.3600 0.0564 0.160 Uiso 1 1 calc R . .
C4 C 0.3613(4) 0.4725(9) 0.0718(7) 0.085(3) Uani 1 1 d . . .
H4A H 0.3900 0.4663 0.1088 0.102 Uiso 1 1 calc R . .
C5 C 0.3268(4) 0.5203(12) 0.1319(7) 0.099(3) Uani 1 1 d . . .
H5A H 0.3335 0.6221 0.1514 0.149 Uiso 1 1 calc R . .
H5B H 0.3279 0.4526 0.1805 0.149 Uiso 1 1 calc R . .
H5C H 0.2966 0.5173 0.1027 0.149 Uiso 1 1 calc R . .
C6 C 0.3724(4) 0.5884(9) 0.0036(7) 0.089(3) Uani 1 1 d . . .
H6A H 0.3767 0.6867 0.0301 0.133 Uiso 1 1 calc R . .
H6B H 0.3473 0.5930 -0.0400 0.133 Uiso 1 1 calc R . .
H6C H 0.4001 0.5589 -0.0222 0.133 Uiso 1 1 calc R . .
C7 C 0.3069(3) 0.2467(15) -0.0515(6) 0.103(4) Uani 1 1 d . . .
H7A H 0.3128 0.1421 -0.0697 0.123 Uiso 1 1 calc R . .
C8 C 0.2615(3) 0.2362(16) -0.0244(9) 0.126(5) Uani 1 1 d . . .
H8A H 0.2403 0.2194 -0.0738 0.189 Uiso 1 1 calc R . .
H8B H 0.2536 0.3292 0.0036 0.189 Uiso 1 1 calc R . .
H8C H 0.2596 0.1530 0.0153 0.189 Uiso 1 1 calc R . .
C9 C 0.3111(4) 0.3361(15) -0.1357(6) 0.106(4) Uani 1 1 d . . .
H9A H 0.2853 0.3124 -0.1756 0.159 Uiso 1 1 calc R . .
H9B H 0.3393 0.3084 -0.1607 0.159 Uiso 1 1 calc R . .
H9C H 0.3113 0.4432 -0.1235 0.159 Uiso 1 1 calc R . .
C10 C 0.2571(3) -0.1599(8) 0.1079(6) 0.0576(18) Uani 1 1 d . . .
C11 C 0.2232(3) -0.2313(9) 0.1529(5) 0.066(2) Uani 1 1 d . . .
H11A H 0.2214 -0.2134 0.2116 0.079 Uiso 1 1 calc R . .
C12 C 0.1925(3) -0.3284(10) 0.1097(7) 0.076(3) Uani 1 1 d . . .
H12A H 0.1699 -0.3761 0.1398 0.091 Uiso 1 1 calc R . .
C13 C 0.1947(3) -0.3560(10) 0.0230(7) 0.070(2) Uani 1 1 d . . .
C14 C 0.2283(3) -0.2812(10) -0.0220(6) 0.073(2) Uani 1 1 d . . .
H14A H 0.2296 -0.2963 -0.0811 0.087 Uiso 1 1 calc R . .
C15 C 0.2594(3) -0.1860(10) 0.0209(5) 0.065(2) Uani 1 1 d . . .
H15A H 0.2822 -0.1388 -0.0089 0.078 Uiso 1 1 calc R . .
C16 C 0.0413(3) -0.7192(10) 0.1493(5) 0.066(2) Uani 1 1 d . . .
H16A H 0.0393 -0.7737 0.2041 0.079 Uiso 1 1 calc R . .
C17 C 0.0426(4) -0.5467(13) 0.1694(7) 0.099(3) Uani 1 1 d . . .
H17A H 0.0144 -0.5174 0.1940 0.149 Uiso 1 1 calc R . .
H17B H 0.0457 -0.4907 0.1169 0.149 Uiso 1 1 calc R . .
H17C H 0.0683 -0.5248 0.2096 0.149 Uiso 1 1 calc R . .
C18 C -0.0019(3) -0.7571(12) 0.0916(7) 0.091(3) Uani 1 1 d . . .
H18A H -0.0288 -0.7245 0.1192 0.136 Uiso 1 1 calc R . .
H18B H -0.0034 -0.8650 0.0820 0.136 Uiso 1 1 calc R . .
H18C H -0.0007 -0.7057 0.0372 0.136 Uiso 1 1 calc R . .
C19 C 0.1395(3) -0.7451(11) 0.1858(6) 0.079(2) Uani 1 1 d . . .
H19A H 0.1356 -0.6394 0.2041 0.094 Uiso 1 1 calc R . .
C20 C 0.1873(3) -0.7517(18) 0.1521(8) 0.123(5) Uani 1 1 d . . .
H20A H 0.2101 -0.7318 0.1985 0.184 Uiso 1 1 calc R . .
H20B H 0.1897 -0.6766 0.1076 0.184 Uiso 1 1 calc R . .
H20C H 0.1924 -0.8510 0.1287 0.184 Uiso 1 1 calc R . .
C21 C 0.1367(4) -0.8418(13) 0.2691(6) 0.101(3) Uani 1 1 d . . .
H21A H 0.1619 -0.8158 0.3097 0.151 Uiso 1 1 calc R . .
H21B H 0.1384 -0.9479 0.2548 0.151 Uiso 1 1 calc R . .
H21C H 0.1080 -0.8216 0.2942 0.151 Uiso 1 1 calc R . .
C22 C 0.0860(3) -0.9697(9) 0.0625(5) 0.0625(19) Uani 1 1 d . . .
H22A H 0.0583 -0.9667 0.0226 0.075 Uiso 1 1 calc R . .
C23 C 0.1256(3) -1.0202(12) 0.0077(7) 0.085(3) Uani 1 1 d . . .
H23A H 0.1198 -1.1219 -0.0130 0.127 Uiso 1 1 calc R . .
H23B H 0.1542 -1.0177 0.0425 0.127 Uiso 1 1 calc R . .
H23C H 0.1273 -0.9526 -0.0406 0.127 Uiso 1 1 calc R . .
C24 C 0.0759(4) -1.0903(11) 0.1322(7) 0.102(3) Uani 1 1 d . . .
H24A H 0.0719 -1.1884 0.1055 0.154 Uiso 1 1 calc R . .
H24B H 0.0482 -1.0628 0.1590 0.154 Uiso 1 1 calc R . .
H24C H 0.1013 -1.0941 0.1752 0.154 Uiso 1 1 calc R . .
C25 C 0.0113(3) -0.8336(9) -0.1528(5) 0.0567(19) Uani 1 1 d . . .
C26 C 0.0151(3) -0.9894(9) -0.1498(5) 0.059(2) Uani 1 1 d . . .
H26A H 0.0424 -1.0351 -0.1287 0.071 Uiso 1 1 calc R . .
C27 C -0.0229(3) -1.0786(7) -0.1791(6) 0.0631(17) Uani 1 1 d . . .
H27A H -0.0205 -1.1841 -0.1784 0.076 Uiso 1 1 calc R . .
C28 C -0.0635(3) -1.0107(10) -0.2089(5) 0.063(2) Uani 1 1 d . . .
H28A H -0.0887 -1.0700 -0.2280 0.076 Uiso 1 1 calc R . .
C29 C -0.0667(3) -0.8541(11) -0.2103(6) 0.073(2) Uani 1 1 d . . .
C30 C -0.0297(3) -0.7663(7) -0.1824(6) 0.0647(17) Uani 1 1 d . . .
H30A H -0.0322 -0.6608 -0.1833 0.078 Uiso 1 1 calc R . .

loop_
_atom_site_aniso_label
_atom_site_aniso_U_11
_atom_site_aniso_U_22
_atom_site_aniso_U_33
_atom_site_aniso_U_23
_atom_site_aniso_U_13
_atom_site_aniso_U_12
V1 0.0469(9) 0.0480(8) 0.0389(7) 0.0000(8) 0.0016(6) -0.0041(8)
V1A 0.079(5) 0.045(3) 0.043(3) 0.000(3) 0.007(3) -0.011(4)
V2 0.0448(9) 0.0531(9) 0.0396(8) 0.0012(7) -0.0017(7) -0.0049(8)
V2A 0.077(5) 0.063(4) 0.043(4) -0.001(3) 0.009(3) -0.008(4)
Cl1 0.0857(15) 0.1170(18) 0.0559(13) -0.0054(12) 0.0192(11) 0.0125(13)
Cl2 0.0676(13) 0.0833(15) 0.0837(15) 0.0056(12) 0.0018(11) 0.0139(11)
Cl3 0.0735(14) 0.138(2) 0.0593(13) 0.0057(13) 0.0204(11) 0.0171(13)
Cl4 0.0921(16) 0.0678(13) 0.0866(16) 0.0080(12) 0.0062(13) 0.0135(12)
P1 0.0592(11) 0.0499(10) 0.0436(10) 0.0019(8) 0.0053(8) -0.0025(9)
P2 0.0519(11) 0.0620(11) 0.0427(10) 0.0039(9) 0.0051(8) -0.0050(9)
N1 0.068(4) 0.053(3) 0.056(4) 0.001(3) 0.006(3) -0.002(3)
N2 0.056(5) 0.058(5) 0.061(5) -0.001(4) -0.004(4) 0.001(4)
N2A 0.062(19) 0.029(14) 0.11(3) -0.015(16) 0.017(19) -0.018(14)
N3 0.060(4) 0.064(4) 0.041(3) 0.008(3) 0.012(3) 0.007(3)
N4 0.053(5) 0.065(5) 0.054(5) -0.004(4) -0.003(4) -0.008(4)
N4A 0.046(17) 0.10(3) 0.045(17) 0.004(16) -0.033(14) -0.014(17)
C1 0.087(6) 0.067(5) 0.056(5) 0.001(4) 0.018(5) 0.006(4)
C2 0.136(9) 0.088(6) 0.075(6) -0.015(5) 0.023(6) 0.026(6)
C3 0.066(6) 0.128(10) 0.128(10) -0.009(7) 0.015(6) 0.008(6)
C4 0.123(8) 0.042(4) 0.095(7) -0.017(4) 0.036(6) -0.003(5)
C5 0.138(9) 0.070(6) 0.090(7) -0.013(5) 0.017(7) 0.020(6)
C6 0.115(8) 0.052(5) 0.100(7) 0.006(5) 0.008(6) -0.010(5)
C7 0.068(6) 0.170(11) 0.067(6) 0.030(7) -0.018(5) -0.026(6)
C8 0.050(6) 0.192(13) 0.134(10) 0.073(9) -0.005(6) 0.000(7)
C9 0.094(7) 0.167(11) 0.054(6) 0.030(6) -0.007(5) -0.016(7)
C10 0.049(4) 0.051(4) 0.071(5) 0.007(4) -0.009(4) -0.002(3)
C11 0.064(5) 0.075(5) 0.058(5) 0.000(4) 0.003(4) 0.004(4)
C12 0.056(5) 0.066(5) 0.105(8) 0.016(5) -0.002(5) -0.018(4)
C13 0.054(5) 0.070(5) 0.084(6) -0.014(5) -0.015(4) -0.006(4)
C14 0.066(5) 0.077(6) 0.072(6) -0.013(4) -0.012(4) 0.001(5)
C15 0.060(5) 0.074(5) 0.061(5) 0.000(4) 0.002(4) -0.003(4)
C16 0.063(5) 0.088(6) 0.047(5) 0.002(4) 0.017(4) 0.002(4)
C17 0.108(7) 0.110(8) 0.081(7) -0.022(6) 0.016(6) 0.032(6)
C18 0.058(5) 0.122(8) 0.094(7) -0.002(6) 0.020(5) 0.010(5)
C19 0.067(5) 0.098(7) 0.070(6) 0.000(5) 0.000(5) -0.014(5)
C20 0.046(5) 0.212(14) 0.109(9) 0.024(9) -0.007(5) 0.017(7)
C21 0.089(7) 0.161(10) 0.050(5) 0.012(6) -0.013(5) -0.019(7)
C22 0.063(5) 0.069(5) 0.055(4) 0.010(4) -0.006(3) 0.004(4)
C23 0.095(7) 0.079(6) 0.080(7) -0.003(5) 0.007(5) 0.025(5)
C24 0.138(9) 0.071(6) 0.098(8) 0.016(5) 0.007(7) -0.021(6)
C25 0.050(4) 0.072(5) 0.048(4) -0.004(4) 0.001(3) -0.011(4)
C26 0.050(4) 0.074(5) 0.052(5) -0.007(4) -0.003(3) 0.013(4)
C27 0.084(5) 0.054(3) 0.052(4) 0.004(4) 0.010(3) 0.008(5)
C28 0.053(5) 0.077(5) 0.059(5) -0.001(4) -0.004(4) -0.013(4)
C29 0.056(5) 0.089(6) 0.071(6) -0.008(5) -0.014(4) -0.002(5)
C30 0.078(5) 0.053(3) 0.061(4) 0.005(4) -0.012(3) 0.007(5)

loop_
_atom_type_symbol
_atom_type_description
_atom_type_scat_dispersion_real
_atom_type_scat_dispersion_imag
_atom_type_scat_source
C C 0.0033 0.0016 'International Tables Vol C Tables 4.2.6.8 and 6.1.1.4'
H H 0.0000 0.0000 'International Tables Vol C Tables 4.2.6.8 and 6.1.1.4'
N N 0.0061 0.0033 'International Tables Vol C Tables 4.2.6.8 and 6.1.1.4'
P P 0.1023 0.0942 'International Tables Vol C Tables 4.2.6.8 and 6.1.1.4'
Cl Cl 0.1484 0.1585 'International Tables Vol C Tables 4.2.6.8 and 6.1.1.4'
V V 0.3005 0.5294 'International Tables Vol C Tables 4.2.6.8 and 6.1.1.4'

loop_
_geom_angle_atom_site_label_1
_geom_angle_atom_site_label_2
_geom_angle_atom_site_label_3
_geom_angle
_geom_angle_site_symmetry_1
_geom_angle_site_symmetry_3
_geom_angle_publ_flag
V1A V1 N2 176.3(5) . . ?
V1A V1 N1 71.5(4) . . ?
N2 V1 N1 111.9(4) . . ?
V1A V1 Cl1 73.5(3) . . ?
N2 V1 Cl1 106.1(3) . . ?
N1 V1 Cl1 110.1(2) . . ?
V1A V1 Cl2 70.4(4) . . ?
N2 V1 Cl2 106.7(3) . . ?
N1 V1 Cl2 108.3(2) . . ?
Cl1 V1 Cl2 113.72(12) . . ?
V1 V1A N4A 175.0(13) . 4_545 ?
V1 V1A N1 69.4(4) . . ?
N4A V1A N1 107.4(12) 4_545 . ?
V1 V1A Cl2 79.5(4) . . ?
N4A V1A Cl2 105.4(11) 4_545 . ?
N1 V1A Cl2 111.6(4) . . ?
V1 V1A Cl1 76.2(4) . . ?
N4A V1A Cl1 101.9(12) 4_545 . ?
N1 V1A Cl1 110.5(4) . . ?
Cl2 V1A Cl1 118.8(3) . . ?
V2A V2 N4 174.8(5) . . ?
V2A V2 N3 68.9(4) . . ?
N4 V2 N3 110.7(4) . . ?
V2A V2 Cl4 79.2(4) . . ?
N4 V2 Cl4 105.6(3) . . ?
N3 V2 Cl4 109.0(2) . . ?
V2A V2 Cl3 70.8(4) . . ?
N4 V2 Cl3 105.0(3) . . ?
N3 V2 Cl3 111.1(2) . . ?
Cl4 V2 Cl3 115.19(12) . . ?
V2 V2A N3 73.1(5) . . ?
V2 V2A N2A 177.4(14) . . ?
N3 V2A N2A 109.5(14) . . ?
V2 V2A Cl3 80.1(4) . . ?
N3 V2A Cl3 117.5(4) . . ?
N2A V2A Cl3 98.6(12) . . ?
V2 V2A Cl4 72.6(4) . . ?
N3 V2A Cl4 107.8(4) . . ?
N2A V2A Cl4 106.1(12) . . ?
Cl3 V2A Cl4 116.3(3) . . ?
V1A Cl1 V1 30.28(19) . . ?
V1A Cl2 V1 30.1(2) . . ?
V2A Cl3 V2 29.1(2) . . ?
V2 Cl4 V2A 28.2(2) . . ?
N1 P1 C7 110.5(4) . . ?
N1 P1 C1 108.7(4) . . ?
C7 P1 C1 106.5(5) . . ?
N1 P1 C4 104.9(4) . . ?
C7 P1 C4 117.2(6) . . ?
C1 P1 C4 108.8(4) . . ?
N3 P2 C16 109.0(3) . . ?
N3 P2 C22 107.7(3) . . ?
C16 P2 C22 108.7(4) . . ?
N3 P2 C19 107.8(4) . . ?
C16 P2 C19 105.7(4) . . ?
C22 P2 C19 117.7(4) . . ?
P1 N1 V1 169.3(4) . . ?
P1 N1 V1A 150.8(5) . . ?
V1 N1 V1A 39.2(3) . . ?
C10 N2 V1 169.5(7) . . ?
C13 N2A V2A 172(3) . . ?
P2 N3 V2A 174.1(5) . . ?
P2 N3 V2 147.9(4) . . ?
V2A N3 V2 38.0(3) . . ?
C25 N4 V2 172.7(6) . . ?
C29 N4A V1A 177(2) . 4_444 ?
C2 C1 C3 108.6(8) . . ?
C2 C1 P1 112.2(6) . . ?
C3 C1 P1 111.3(6) . . ?
C5 C4 C6 115.8(8) . . ?
C5 C4 P1 114.1(7) . . ?
C6 C4 P1 114.3(7) . . ?
C8 C7 C9 114.5(9) . . ?
C8 C7 P1 117.6(9) . . ?
C9 C7 P1 115.1(7) . . ?
C15 C10 N2 120.9(7) . . ?
C15 C10 C11 120.0(8) . . ?
N2 C10 C11 118.8(8) . . ?
C12 C11 C10 119.5(8) . . ?
C13 C12 C11 121.0(8) . . ?
N2A C13 C12 118.2(16) . . ?
N2A C13 C14 122.2(17) . . ?
C12 C13 C14 119.0(8) . . ?
C15 C14 C13 120.2(9) . . ?
C14 C15 C10 120.2(8) . . ?
C18 C16 C17 109.8(8) . . ?
C18 C16 P2 112.6(6) . . ?
C17 C16 P2 110.7(6) . . ?
C20 C19 C21 111.6(9) . . ?
C20 C19 P2 113.3(7) . . ?
C21 C19 P2 115.1(6) . . ?
C23 C22 C24 111.8(8) . . ?
C23 C22 P2 112.5(6) . . ?
C24 C22 P2 114.6(6) . . ?
N4 C25 C26 123.2(8) . . ?
N4 C25 C30 116.6(8) . . ?
C26 C25 C30 120.2(7) . . ?
C25 C26 C27 119.2(7) . . ?
C28 C27 C26 120.3(6) . . ?
C27 C28 C29 119.6(7) . . ?
C30 C29 C28 120.5(8) . . ?
C30 C29 N4A 101.8(14) . . ?
C28 C29 N4A 137.4(14) . . ?
C29 C30 C25 120.3(6) . . ?

loop_
_geom_bond_atom_site_label_1
_geom_bond_atom_site_label_2
_geom_bond_distance
_geom_bond_site_symmetry_2
_geom_bond_publ_flag
V1 V1A 1.147(7) . ?
V1 N2 1.678(8) . ?
V1 N1 1.699(6) . ?
V1 Cl1 2.208(3) . ?
V1 Cl2 2.248(3) . ?
V1A N4A 1.61(3) 4_545 ?
V1A N1 1.722(9) . ?
V1A Cl2 2.154(7) . ?
V1A Cl1 2.180(7) . ?
V2 V2A 1.097(8) . ?
V2 N4 1.679(8) . ?
V2 N3 1.704(6) . ?
V2 Cl4 2.214(3) . ?
V2 Cl3 2.225(2) . ?
V2A N3 1.661(9) . ?
V2A N2A 1.69(3) . ?
V2A Cl3 2.132(7) . ?
V2A Cl4 2.279(8) . ?
P1 N1 1.621(6) . ?
P1 C7 1.811(10) . ?
P1 C1 1.817(8) . ?
P1 C4 1.833(8) . ?
P2 N3 1.621(6) . ?
P2 C16 1.801(8) . ?
P2 C22 1.804(9) . ?
P2 C19 1.809(9) . ?
N2 C10 1.386(10) . ?
N2A C13 1.34(3) . ?
N4 C25 1.380(10) . ?
N4A C29 1.45(3) . ?
N4A V1A 1.61(3) 4_444 ?
C1 C2 1.508(13) . ?
C1 C3 1.538(14) . ?
C4 C5 1.474(12) . ?
C4 C6 1.519(12) . ?
C7 C8 1.415(13) . ?
C7 C9 1.536(13) . ?
C10 C15 1.376(11) . ?
C10 C11 1.392(11) . ?
C11 C12 1.373(12) . ?
C12 C13 1.372(13) . ?
C13 C14 1.403(12) . ?
C14 C15 1.368(11) . ?
C16 C18 1.528(13) . ?
C16 C17 1.547(14) . ?
C19 C20 1.518(13) . ?
C19 C21 1.554(13) . ?
C22 C23 1.540(11) . ?
C22 C24 1.557(12) . ?
C25 C26 1.374(11) . ?
C25 C30 1.378(11) . ?
C26 C27 1.401(11) . ?
C27 C28 1.372(11) . ?
C28 C29 1.379(12) . ?
C29 C30 1.368(12) . ?
